data_7022155
loop_
_publ_author_name
'Nifant'ev, Ilya E.'
'Ivchenko, Pavel V.'
'Bagrov, Vladimir V.'
'Nagy, Sandor M.'
'Winslow, Linda N.'
'Merrick-Mack, Jean A'
'Mihan, Shahram'
'Churakov, Andrei V.'

_publ_section_title
;
 Zirconium and hafnium complexes based on 2-aryl-8-arylaminoquinoline
 ligands: synthesis, molecular structure, and catalytic performance in
 ethylene copolymerization.
;
_journal_issue 5
_journal_name_full 'Dalton transactions (Cambridge, England : 2003)'
_journal_page_first 1501
_journal_page_last 1511
_journal_paper_doi 10.1039/c2dt31856c
_journal_volume 42
_journal_year 2013
_chemical_formula_moiety 'C41 H34 N2 Zr'
_chemical_formula_sum 'C41 H34 N2 Zr'
_chemical_formula_weight 645.92
_chemical_name_systematic
;
?
;
_space_group_IT_number 14
_symmetry_cell_setting monoclinic
_symmetry_space_group_name_Hall '-P 2ybc'
_symmetry_space_group_name_H-M 'P 1 21/c 1'
_atom_sites_solution_hydrogens geom
_atom_sites_solution_primary direct
_atom_sites_solution_secondary difmap
_audit_creation_method SHELXL-97
_cell_angle_alpha 90.00
_cell_angle_beta 114.325(2)
_cell_angle_gamma 90.00
_cell_formula_units_Z 4
_cell_length_a 14.660(3)
_cell_length_b 13.776(2)
_cell_length_c 16.926(3)
_cell_measurement_reflns_used 8461
_cell_measurement_temperature 150(2)
_cell_measurement_theta_max 30.500
_cell_measurement_theta_min 2.496
_cell_volume 3114.8(10)
_computing_structure_refinement 'SHELXL-97 (Sheldrick, 1997)'
_computing_structure_solution 'SHELXS-97 (Sheldrick, 1990)'
_diffrn_ambient_temperature 150(2)
_diffrn_measured_fraction_theta_full 0.992
_diffrn_measured_fraction_theta_max 0.992
_diffrn_measurement_device_type 'Bruker SMART APEX II'
_diffrn_measurement_method \w
_diffrn_radiation_monochromator graphite
_diffrn_radiation_source 'fine-focus sealed tube'
_diffrn_radiation_type MoK\a
_diffrn_radiation_wavelength 0.71073
_diffrn_reflns_av_R_equivalents 0.0476
_diffrn_reflns_av_sigmaI/netI 0.0429
_diffrn_reflns_limit_h_max 18
_diffrn_reflns_limit_h_min -18
_diffrn_reflns_limit_k_max 16
_diffrn_reflns_limit_k_min -16
_diffrn_reflns_limit_l_max 20
_diffrn_reflns_limit_l_min -20
_diffrn_reflns_number 22834
_diffrn_reflns_theta_full 26.00
_diffrn_reflns_theta_max 26.00
_diffrn_reflns_theta_min 1.52
_diffrn_standards_decay_% 0
_diffrn_standards_interval_time 0
_diffrn_standards_number 0
_exptl_absorpt_coefficient_mu 0.385
_exptl_absorpt_correction_T_max 0.9444
_exptl_absorpt_correction_T_min 0.9098
_exptl_absorpt_correction_type multi-scan
_exptl_absorpt_process_details 'SADABS (Bruker, 2004)'
_exptl_crystal_colour black
_exptl_crystal_density_diffrn 1.377
_exptl_crystal_density_method 'not measured'
_exptl_crystal_description block
_exptl_crystal_F_000 1336
_exptl_crystal_size_max 0.25
_exptl_crystal_size_mid 0.20
_exptl_crystal_size_min 0.15
_refine_diff_density_max 0.941
_refine_diff_density_min -0.686
_refine_diff_density_rms 0.098
_refine_ls_extinction_method none
_refine_ls_goodness_of_fit_ref 1.079
_refine_ls_hydrogen_treatment constr
_refine_ls_matrix_type full
_refine_ls_number_parameters 399
_refine_ls_number_reflns 6061
_refine_ls_number_restraints 0
_refine_ls_restrained_S_all 1.079
_refine_ls_R_factor_all 0.0683
_refine_ls_R_factor_gt 0.0495
_refine_ls_shift/su_max 0.001
_refine_ls_shift/su_mean 0.000
_refine_ls_structure_factor_coef Fsqd
_refine_ls_weighting_details 'calc w=1/[\s^2^(Fo^2^)+(0.0620P)^2^+7.7079P] where P=(Fo^2^+2Fc^2^)/3'
_refine_ls_weighting_scheme calc
_refine_ls_wR_factor_gt 0.1361
_refine_ls_wR_factor_ref 0.1426
_reflns_number_gt 4729
_reflns_number_total 6061
_reflns_threshold_expression I>2\s(I)
_cod_data_source_file c2dt31856c.txt
_cod_data_source_block a
_cod_original_sg_symbol_H-M 'P 21/c'
_cod_database_code 7022155

loop_
_symmetry_equiv_pos_as_xyz
'x, y, z'
'-x, y+1/2, -z+1/2'
'-x, -y, -z'
'x, -y-1/2, z-1/2'

loop_
_atom_site_label
_atom_site_type_symbol
_atom_site_fract_x
_atom_site_fract_y
_atom_site_fract_z
_atom_site_U_iso_or_equiv
_atom_site_adp_type
_atom_site_occupancy
_atom_site_symmetry_multiplicity
_atom_site_calc_flag
_atom_site_refinement_flags
Zr1 Zr 0.22934(3) 1.00576(2) 0.24016(2) 0.01976(13) Uani 1 1 d .
N1 N 0.2089(2) 0.9362(2) 0.3557(2) 0.0210(6) Uani 1 1 d .
N2 N 0.2954(2) 1.0989(2) 0.3524(2) 0.0217(7) Uani 1 1 d .
C1 C 0.1194(3) 0.8778(3) 0.1960(3) 0.0237(8) Uani 1 1 d .
C2 C 0.0690(3) 0.8506(3) 0.1073(3) 0.0269(8) Uani 1 1 d .
H2A H 0.0653 0.8959 0.0638 0.032 Uiso 1 1 calc R
C3 C 0.0256(3) 0.7609(3) 0.0828(3) 0.0288(9) Uani 1 1 d .
H3A H -0.0127 0.7475 0.0231 0.035 Uiso 1 1 calc R
C4 C 0.0375(3) 0.6883(3) 0.1454(3) 0.0272(9) Uani 1 1 d .
C5 C 0.0059(3) 0.5911(3) 0.1212(3) 0.0346(10) Uani 1 1 d .
H5A H -0.0281 0.5755 0.0615 0.042 Uiso 1 1 calc R
C6 C 0.0229(3) 0.5201(3) 0.1811(3) 0.0387(11) Uani 1 1 d .
H6A H 0.0013 0.4556 0.1631 0.046 Uiso 1 1 calc R
C7 C 0.0731(3) 0.5422(3) 0.2709(3) 0.0348(10) Uani 1 1 d .
H7A H 0.0851 0.4925 0.3129 0.042 Uiso 1 1 calc R
C8 C 0.1041(3) 0.6352(3) 0.2966(3) 0.0288(9) Uani 1 1 d .
H8A H 0.1384 0.6487 0.3567 0.035 Uiso 1 1 calc R
C9 C 0.0866(3) 0.7123(3) 0.2362(3) 0.0240(8) Uani 1 1 d .
C10 C 0.1203(3) 0.8113(3) 0.2585(2) 0.0217(8) Uani 1 1 d .
C11 C 0.1591(3) 0.8515(3) 0.3477(3) 0.0226(8) Uani 1 1 d .
C12 C 0.1397(3) 0.8175(3) 0.4183(3) 0.0263(8) Uani 1 1 d .
H12A H 0.1043 0.7584 0.4130 0.032 Uiso 1 1 calc R
C13 C 0.1719(3) 0.8693(3) 0.4944(3) 0.0281(9) Uani 1 1 d .
H13A H 0.1584 0.8455 0.5411 0.034 Uiso 1 1 calc R
C14 C 0.2248(3) 0.9574(3) 0.5041(2) 0.0249(8) Uani 1 1 d .
C15 C 0.2575(3) 1.0188(3) 0.5779(3) 0.0338(10) Uani 1 1 d .
H15A H 0.2464 1.0009 0.6275 0.041 Uiso 1 1 calc R
C16 C 0.3051(4) 1.1040(3) 0.5771(3) 0.0379(10) Uani 1 1 d .
H16A H 0.3288 1.1438 0.6274 0.045 Uiso 1 1 calc R
C17 C 0.3203(3) 1.1348(3) 0.5037(3) 0.0299(9) Uani 1 1 d .
H17A H 0.3528 1.1949 0.5054 0.036 Uiso 1 1 calc R
C18 C 0.2883(3) 1.0782(3) 0.4292(3) 0.0231(8) Uani 1 1 d .
C19 C 0.2410(3) 0.9881(3) 0.4308(2) 0.0225(8) Uani 1 1 d .
C21 C 0.3585(3) 0.9262(3) 0.2258(3) 0.0283(9) Uani 1 1 d .
H21A H 0.3431 0.9143 0.1639 0.034 Uiso 1 1 calc R
H21B H 0.4210 0.9645 0.2517 0.034 Uiso 1 1 calc R
C22 C 0.3682(3) 0.8332(3) 0.2728(2) 0.0233(8) Uani 1 1 d .
C23 C 0.3270(3) 0.7456(3) 0.2304(3) 0.0309(9) Uani 1 1 d .
H23A H 0.2957 0.7447 0.1689 0.037 Uiso 1 1 calc R
C24 C 0.3303(3) 0.6608(3) 0.2752(3) 0.0365(10) Uani 1 1 d .
H24A H 0.3021 0.6030 0.2441 0.044 Uiso 1 1 calc R
C25 C 0.3748(3) 0.6595(3) 0.3654(3) 0.0368(10) Uani 1 1 d .
H25A H 0.3761 0.6015 0.3963 0.044 Uiso 1 1 calc R
C26 C 0.4169(3) 0.7439(3) 0.4092(3) 0.0353(10) Uani 1 1 d .
H26A H 0.4482 0.7435 0.4708 0.042 Uiso 1 1 calc R
C27 C 0.4142(3) 0.8296(3) 0.3647(3) 0.0303(9) Uani 1 1 d .
H27A H 0.4437 0.8867 0.3964 0.036 Uiso 1 1 calc R
C31 C 0.1241(3) 1.1075(3) 0.1329(3) 0.0297(9) Uani 1 1 d .
H31A H 0.0581 1.0788 0.0967 0.036 Uiso 1 1 calc R
H31B H 0.1171 1.1732 0.1534 0.036 Uiso 1 1 calc R
C32 C 0.1975(3) 1.1008(3) 0.0953(3) 0.0263(8) Uani 1 1 d .
C33 C 0.1856(3) 1.0408(3) 0.0238(3) 0.0314(9) Uani 1 1 d .
H33A H 0.1230 1.0101 -0.0078 0.038 Uiso 1 1 calc R
C34 C 0.2634(3) 1.0261(3) -0.0011(3) 0.0352(10) Uani 1 1 d .
H34A H 0.2531 0.9858 -0.0496 0.042 Uiso 1 1 calc R
C35 C 0.3570(3) 1.0695(4) 0.0441(3) 0.0380(10) Uani 1 1 d .
H35A H 0.4103 1.0582 0.0270 0.046 Uiso 1 1 calc R
C36 C 0.3706(3) 1.1288(3) 0.1137(3) 0.0363(10) Uani 1 1 d .
H36A H 0.4334 1.1596 0.1443 0.044 Uiso 1 1 calc R
C37 C 0.2932(3) 1.1440(3) 0.1395(3) 0.0306(9) Uani 1 1 d .
H37A H 0.3045 1.1845 0.1881 0.037 Uiso 1 1 calc R
C41 C 0.3341(3) 1.1940(3) 0.3465(2) 0.0224(8) Uani 1 1 d .
C42 C 0.4344(3) 1.2041(3) 0.3573(2) 0.0242(8) Uani 1 1 d .
C43 C 0.4671(3) 1.2956(3) 0.3442(3) 0.0290(9) Uani 1 1 d .
H43A H 0.5342 1.3034 0.3508 0.035 Uiso 1 1 calc R
C44 C 0.4036(3) 1.3753(3) 0.3217(3) 0.0308(9) Uani 1 1 d .
H44A H 0.4268 1.4365 0.3118 0.037 Uiso 1 1 calc R
C45 C 0.3064(3) 1.3652(3) 0.3138(3) 0.0285(9) Uani 1 1 d .
H45A H 0.2634 1.4201 0.2992 0.034 Uiso 1 1 calc R
C46 C 0.2705(3) 1.2756(3) 0.3271(2) 0.0244(8) Uani 1 1 d .
C47 C 0.1651(3) 1.2684(3) 0.3222(3) 0.0325(9) Uani 1 1 d .
H47A H 0.1404 1.2019 0.3070 0.049 Uiso 1 1 calc R
H47B H 0.1212 1.3132 0.2778 0.049 Uiso 1 1 calc R
H47C H 0.1655 1.2855 0.3785 0.049 Uiso 1 1 calc R
C48 C 0.5066(3) 1.1198(3) 0.3834(3) 0.0349(10) Uani 1 1 d .
H48A H 0.5744 1.1436 0.4182 0.052 Uiso 1 1 calc R
H48B H 0.5050 1.0874 0.3313 0.052 Uiso 1 1 calc R
H48C H 0.4871 1.0735 0.4177 0.052 Uiso 1 1 calc R

loop_
_atom_site_aniso_label
_atom_site_aniso_U_11
_atom_site_aniso_U_22
_atom_site_aniso_U_33
_atom_site_aniso_U_23
_atom_site_aniso_U_13
_atom_site_aniso_U_12
Zr1 0.01805(19) 0.0207(2) 0.0200(2) 0.00061(15) 0.00730(14) -0.00002(14)
N1 0.0147(15) 0.0216(15) 0.0243(16) -0.0008(13) 0.0058(13) 0.0012(12)
N2 0.0186(15) 0.0211(15) 0.0246(17) -0.0025(13) 0.0079(13) -0.0020(12)
C1 0.0173(18) 0.0253(19) 0.027(2) -0.0019(16) 0.0081(16) 0.0021(14)
C2 0.023(2) 0.030(2) 0.026(2) 0.0009(16) 0.0085(17) 0.0006(16)
C3 0.0208(19) 0.036(2) 0.026(2) -0.0064(17) 0.0069(17) -0.0005(16)
C4 0.0148(18) 0.031(2) 0.036(2) -0.0050(17) 0.0103(17) -0.0005(15)
C5 0.023(2) 0.039(2) 0.040(3) -0.014(2) 0.0114(19) -0.0093(18)
C6 0.032(2) 0.026(2) 0.059(3) -0.011(2) 0.020(2) -0.0105(17)
C7 0.031(2) 0.024(2) 0.050(3) 0.0011(19) 0.017(2) -0.0014(17)
C8 0.022(2) 0.027(2) 0.037(2) 0.0003(17) 0.0117(18) 0.0002(16)
C9 0.0125(17) 0.0245(19) 0.034(2) -0.0022(16) 0.0089(16) 0.0012(14)
C10 0.0111(16) 0.0247(18) 0.026(2) 0.0004(15) 0.0045(15) 0.0026(14)
C11 0.0162(17) 0.0206(18) 0.028(2) 0.0016(15) 0.0057(16) 0.0027(14)
C12 0.025(2) 0.0196(18) 0.033(2) 0.0061(16) 0.0104(17) 0.0025(15)
C13 0.029(2) 0.030(2) 0.026(2) 0.0096(17) 0.0120(18) 0.0055(16)
C14 0.0239(19) 0.0271(19) 0.0217(19) 0.0060(16) 0.0073(16) 0.0050(16)
C15 0.043(3) 0.034(2) 0.025(2) 0.0049(17) 0.0145(19) 0.0027(18)
C16 0.050(3) 0.035(2) 0.024(2) -0.0043(18) 0.011(2) -0.002(2)
C17 0.034(2) 0.028(2) 0.025(2) -0.0007(17) 0.0092(18) -0.0050(17)
C18 0.0156(17) 0.0232(19) 0.027(2) 0.0012(15) 0.0048(16) 0.0025(14)
C19 0.0177(17) 0.0245(19) 0.0224(18) 0.0018(15) 0.0053(15) 0.0045(14)
C21 0.026(2) 0.032(2) 0.027(2) 0.0021(17) 0.0119(17) 0.0056(17)
C22 0.0121(17) 0.031(2) 0.025(2) -0.0028(16) 0.0060(15) 0.0057(14)
C23 0.021(2) 0.036(2) 0.030(2) -0.0085(18) 0.0047(17) 0.0014(17)
C24 0.028(2) 0.031(2) 0.049(3) -0.012(2) 0.014(2) -0.0038(17)
C25 0.029(2) 0.034(2) 0.048(3) 0.010(2) 0.017(2) 0.0017(18)
C26 0.030(2) 0.047(3) 0.028(2) 0.0012(19) 0.0102(19) 0.0075(19)
C27 0.024(2) 0.034(2) 0.028(2) -0.0067(17) 0.0056(18) 0.0001(17)
C31 0.028(2) 0.032(2) 0.026(2) 0.0072(17) 0.0081(17) 0.0071(17)
C32 0.028(2) 0.0262(19) 0.022(2) 0.0071(16) 0.0080(17) 0.0036(16)
C33 0.028(2) 0.035(2) 0.027(2) 0.0030(18) 0.0076(18) -0.0026(18)
C34 0.038(2) 0.040(2) 0.029(2) -0.0052(19) 0.016(2) -0.0044(19)
C35 0.034(2) 0.048(3) 0.034(2) 0.004(2) 0.017(2) -0.003(2)
C36 0.033(2) 0.043(3) 0.030(2) 0.0048(19) 0.0102(19) -0.0085(19)
C37 0.038(2) 0.030(2) 0.024(2) 0.0031(17) 0.0127(18) -0.0036(18)
C41 0.0200(18) 0.0264(19) 0.0207(19) -0.0050(15) 0.0084(15) -0.0045(15)
C42 0.0190(18) 0.030(2) 0.0203(19) -0.0028(16) 0.0051(15) -0.0007(15)
C43 0.0212(19) 0.037(2) 0.029(2) -0.0036(18) 0.0109(17) -0.0111(17)
C44 0.036(2) 0.026(2) 0.032(2) 0.0018(17) 0.0152(19) -0.0080(17)
C45 0.032(2) 0.024(2) 0.029(2) -0.0002(16) 0.0123(18) 0.0000(16)
C46 0.0227(19) 0.0270(19) 0.024(2) -0.0022(16) 0.0104(16) -0.0020(15)
C47 0.026(2) 0.029(2) 0.046(3) -0.0038(19) 0.019(2) 0.0011(17)
C48 0.023(2) 0.034(2) 0.042(3) -0.0045(19) 0.0079(19) -0.0020(17)

loop_
_atom_type_symbol
_atom_type_description
_atom_type_scat_dispersion_real
_atom_type_scat_dispersion_imag
_atom_type_scat_source
C C 0.0033 0.0016 'International Tables Vol C Tables 4.2.6.8 and 6.1.1.4'
H H 0.0000 0.0000 'International Tables Vol C Tables 4.2.6.8 and 6.1.1.4'
N N 0.0061 0.0033 'International Tables Vol C Tables 4.2.6.8 and 6.1.1.4'
Zr Zr -2.9673 0.5597 'International Tables Vol C Tables 4.2.6.8 and 6.1.1.4'

loop_
_geom_angle_atom_site_label_1
_geom_angle_atom_site_label_2
_geom_angle_atom_site_label_3
_geom_angle
N2 Zr1 C21 106.70(14)
N2 Zr1 C1 137.89(13)
C21 Zr1 C1 95.63(14)
N2 Zr1 N1 70.67(11)
C21 Zr1 N1 107.09(13)
C1 Zr1 N1 68.79(12)
N2 Zr1 C31 104.06(14)
C21 Zr1 C31 121.46(14)
C1 Zr1 C31 93.31(15)
N1 Zr1 C31 129.85(13)
N2 Zr1 C32 111.41(12)
C21 Zr1 C32 88.62(13)
C1 Zr1 C32 104.23(13)
N1 Zr1 C32 163.11(11)
C31 Zr1 C32 33.47(13)
N2 Zr1 C22 106.33(11)
C21 Zr1 C22 28.27(12)
C1 Zr1 C22 77.62(12)
N1 Zr1 C22 80.28(10)
C31 Zr1 C22 143.24(13)
C32 Zr1 C22 113.96(11)
C11 N1 C19 120.7(3)
C11 N1 Zr1 121.8(3)
C19 N1 Zr1 117.3(2)
C18 N2 C41 115.9(3)
C18 N2 Zr1 121.8(2)
C41 N2 Zr1 121.5(2)
C10 C1 C2 117.7(3)
C10 C1 Zr1 118.1(3)
C2 C1 Zr1 122.4(3)
C3 C2 C1 122.1(4)
C3 C2 H2A 119.0
C1 C2 H2A 119.0
C2 C3 C4 120.7(4)
C2 C3 H3A 119.7
C4 C3 H3A 119.7
C3 C4 C5 121.7(4)
C3 C4 C9 119.3(4)
C5 C4 C9 118.9(4)
C6 C5 C4 121.8(4)
C6 C5 H5A 119.1
C4 C5 H5A 119.1
C5 C6 C7 119.9(4)
C5 C6 H6A 120.0
C7 C6 H6A 120.0
C8 C7 C6 119.9(4)
C8 C7 H7A 120.1
C6 C7 H7A 120.1
C7 C8 C9 122.2(4)
C7 C8 H8A 118.9
C9 C8 H8A 118.9
C8 C9 C4 117.3(4)
C8 C9 C10 125.1(4)
C4 C9 C10 117.5(4)
C1 C10 C9 121.7(4)
C1 C10 C11 114.0(3)
C9 C10 C11 124.3(3)
N1 C11 C12 119.3(3)
N1 C11 C10 112.8(3)
C12 C11 C10 127.5(3)
C13 C12 C11 120.5(4)
C13 C12 H12A 119.8
C11 C12 H12A 119.8
C12 C13 C14 121.0(4)
C12 C13 H13A 119.5
C14 C13 H13A 119.5
C13 C14 C15 125.7(4)
C13 C14 C19 115.8(4)
C15 C14 C19 118.4(4)
C16 C15 C14 119.4(4)
C16 C15 H15A 120.3
C14 C15 H15A 120.3
C15 C16 C17 122.1(4)
C15 C16 H16A 119.0
C17 C16 H16A 119.0
C18 C17 C16 120.9(4)
C18 C17 H17A 119.6
C16 C17 H17A 119.6
N2 C18 C17 127.8(4)
N2 C18 C19 115.1(3)
C17 C18 C19 117.1(4)
N1 C19 C14 122.8(3)
N1 C19 C18 115.0(3)
C14 C19 C18 122.2(4)
C22 C21 Zr1 104.9(2)
C22 C21 H21A 110.8
Zr1 C21 H21A 110.8
C22 C21 H21B 110.8
Zr1 C21 H21B 110.8
H21A C21 H21B 108.8
C23 C22 C27 116.1(4)
C23 C22 C21 122.7(4)
C27 C22 C21 121.0(4)
C23 C22 Zr1 117.7(2)
C27 C22 Zr1 102.0(2)
C21 C22 Zr1 46.81(18)
C24 C23 C22 122.3(4)
C24 C23 H23A 118.8
C22 C23 H23A 118.8
C23 C24 C25 120.4(4)
C23 C24 H24A 119.8
C25 C24 H24A 119.8
C26 C25 C24 118.8(4)
C26 C25 H25A 120.6
C24 C25 H25A 120.6
C25 C26 C27 121.1(4)
C25 C26 H26A 119.4
C27 C26 H26A 119.4
C26 C27 C22 121.2(4)
C26 C27 H27A 119.4
C22 C27 H27A 119.4
C32 C31 Zr1 86.0(2)
C32 C31 H31A 114.3
Zr1 C31 H31A 114.3
C32 C31 H31B 114.3
Zr1 C31 H31B 114.3
H31A C31 H31B 111.5
C33 C32 C37 116.3(4)
C33 C32 C31 123.8(4)
C37 C32 C31 119.2(4)
C33 C32 Zr1 114.6(3)
C37 C32 Zr1 87.7(2)
C31 C32 Zr1 60.5(2)
C34 C33 C32 121.3(4)
C34 C33 H33A 119.4
C32 C33 H33A 119.4
C33 C34 C35 121.1(4)
C33 C34 H34A 119.4
C35 C34 H34A 119.4
C36 C35 C34 118.8(4)
C36 C35 H35A 120.6
C34 C35 H35A 120.6
C35 C36 C37 120.6(4)
C35 C36 H36A 119.7
C37 C36 H36A 119.7
C36 C37 C32 121.9(4)
C36 C37 H37A 119.1
C32 C37 H37A 119.1
C46 C41 C42 120.4(3)
C46 C41 N2 119.8(3)
C42 C41 N2 119.8(3)
C43 C42 C41 118.3(4)
C43 C42 C48 119.7(3)
C41 C42 C48 121.9(4)
C44 C43 C42 121.5(4)
C44 C43 H43A 119.3
C42 C43 H43A 119.3
C45 C44 C43 119.7(4)
C45 C44 H44A 120.2
C43 C44 H44A 120.2
C44 C45 C46 121.1(4)
C44 C45 H45A 119.5
C46 C45 H45A 119.5
C45 C46 C41 119.0(3)
C45 C46 C47 119.5(4)
C41 C46 C47 121.5(3)
C46 C47 H47A 109.5
C46 C47 H47B 109.5
H47A C47 H47B 109.5
C46 C47 H47C 109.5
H47A C47 H47C 109.5
H47B C47 H47C 109.5
C42 C48 H48A 109.5
C42 C48 H48B 109.5
H48A C48 H48B 109.5
C42 C48 H48C 109.5
H48A C48 H48C 109.5
H48B C48 H48C 109.5

loop_
_geom_bond_atom_site_label_1
_geom_bond_atom_site_label_2
_geom_bond_distance
Zr1 N2 2.163(3)
Zr1 C21 2.285(4)
Zr1 C1 2.295(4)
Zr1 N1 2.305(3)
Zr1 C31 2.309(4)
Zr1 C32 2.646(4)
Zr1 C22 3.029(4)
N1 C11 1.353(5)
N1 C19 1.362(5)
N2 C18 1.376(5)
N2 C41 1.448(5)
C1 C10 1.395(5)
C1 C2 1.423(6)
C2 C3 1.373(6)
C2 H2A 0.9500
C3 C4 1.415(6)
C3 H3A 0.9500
C4 C5 1.421(6)
C4 C9 1.441(6)
C5 C6 1.356(7)
C5 H5A 0.9500
C6 C7 1.422(7)
C6 H6A 0.9500
C7 C8 1.369(6)
C7 H7A 0.9500
C8 C9 1.423(6)
C8 H8A 0.9500
C9 C10 1.447(5)
C10 C11 1.485(5)
C11 C12 1.417(5)
C12 C13 1.374(6)
C12 H12A 0.9500
C13 C14 1.414(6)
C13 H13A 0.9500
C14 C15 1.419(6)
C14 C19 1.420(5)
C15 C16 1.370(6)
C15 H15A 0.9500
C16 C17 1.414(6)
C16 H16A 0.9500
C17 C18 1.389(6)
C17 H17A 0.9500
C18 C19 1.428(5)
C21 C22 1.485(6)
C21 H21A 0.9900
C21 H21B 0.9900
C22 C23 1.407(6)
C22 C27 1.418(6)
C23 C24 1.382(6)
C23 H23A 0.9500
C24 C25 1.393(7)
C24 H24A 0.9500
C25 C26 1.381(6)
C25 H25A 0.9500
C26 C27 1.393(6)
C26 H26A 0.9500
C27 H27A 0.9500
C31 C32 1.463(6)
C31 H31A 0.9900
C31 H31B 0.9900
C32 C33 1.415(6)
C32 C37 1.420(6)
C33 C34 1.383(6)
C33 H33A 0.9500
C34 C35 1.400(6)
C34 H34A 0.9500
C35 C36 1.380(6)
C35 H35A 0.9500
C36 C37 1.390(6)
C36 H36A 0.9500
C37 H37A 0.9500
C41 C46 1.410(5)
C41 C42 1.412(5)
C42 C43 1.399(6)
C42 C48 1.509(6)
C43 C44 1.387(6)
C43 H43A 0.9500
C44 C45 1.383(6)
C44 H44A 0.9500
C45 C46 1.396(5)
C45 H45A 0.9500
C46 C47 1.515(5)
C47 H47A 0.9800
C47 H47B 0.9800
C47 H47C 0.9800
C48 H48A 0.9800
C48 H48B 0.9800
C48 H48C 0.9800
